data_4315310
loop_
_publ_author_name
'Ilia Korobkov'
'Sandro Gambarotta'

_publ_section_title
;
 Ligand Metalation in the Reactivity of a Tetravalent Uranium Amides
;
_journal_name_full 'Inorganic Chemistry'
_journal_page_first 3409
_journal_page_last 3418
_journal_paper_doi 10.1021/ic902567m
_journal_volume 49
_journal_year 2010
_chemical_formula_sum 'C39 H100 Cl5 N4 O4 Si8 U3'
_chemical_formula_weight 1805.29
_chemical_name_systematic
; 
 ? 
;
_space_group_IT_number 2
_symmetry_cell_setting triclinic
_symmetry_space_group_name_Hall '-P 1'
_symmetry_space_group_name_H-M 'P -1'
_atom_sites_solution_hydrogens geom
_atom_sites_solution_primary direct
_atom_sites_solution_secondary difmap
_audit_creation_method SHELXL-97
_cell_angle_alpha 78.675(2)
_cell_angle_beta 87.335(2)
_cell_angle_gamma 66.676(2)
_cell_formula_units_Z 2
_cell_length_a 15.1810(17)
_cell_length_b 15.6704(18)
_cell_length_c 15.9987(18)
_cell_measurement_reflns_used 'reflections from 60 data frames'
_cell_measurement_temperature 203(2)
_cell_measurement_theta_max 28.29
_cell_measurement_theta_min 1.47
_cell_volume 3424.8(7)
_computing_cell_refinement 'Bruker SMART'
_computing_data_collection 'Bruker SMART'
_computing_data_reduction 'Bruker SHELXTL'
_computing_molecular_graphics 'Bruker SHELXTL'
_computing_publication_material 'Bruker SHELXTL'
_computing_structure_refinement 'SHELXL-97 (Sheldrick, 1997)'
_computing_structure_solution 'SHELXS-97 (Sheldrick, 1990)'
_diffrn_ambient_temperature 203(2)
_diffrn_measured_fraction_theta_full 0.995
_diffrn_measured_fraction_theta_max 0.995
_diffrn_measurement_device_type 'CCD area detector'
_diffrn_measurement_method 'phi and omega scans'
_diffrn_radiation_monochromator graphite
_diffrn_radiation_source 'fine-focus sealed tube'
_diffrn_radiation_type MoK\a
_diffrn_radiation_wavelength 0.71073
_diffrn_reflns_av_R_equivalents 0.2162
_diffrn_reflns_av_sigmaI/netI 0.2713
_diffrn_reflns_limit_h_max 16
_diffrn_reflns_limit_h_min -16
_diffrn_reflns_limit_k_max 17
_diffrn_reflns_limit_k_min -16
_diffrn_reflns_limit_l_max 17
_diffrn_reflns_limit_l_min 0
_diffrn_reflns_number 30603
_diffrn_reflns_theta_full 23.25
_diffrn_reflns_theta_max 23.25
_diffrn_reflns_theta_min 1.30
_diffrn_standards_decay_% <1
_diffrn_standards_number '50 standard frames at start and end'
_exptl_absorpt_coefficient_mu 7.445
_exptl_absorpt_correction_T_max 0.862138
_exptl_absorpt_correction_T_min 0.531998
_exptl_absorpt_correction_type multi-scan
_exptl_absorpt_process_details 'Blessing,R., Acta Cryst. (1995) A51 33-38.'
_exptl_crystal_density_diffrn 1.751
_exptl_crystal_density_method 'not measured'
_exptl_crystal_description plate
_exptl_crystal_F_000 1734
_exptl_crystal_size_max 0.10
_exptl_crystal_size_mid 0.10
_exptl_crystal_size_min 0.04
_refine_diff_density_max 4.163
_refine_diff_density_min -1.981
_refine_diff_density_rms 0.277
_refine_ls_extinction_method none
_refine_ls_goodness_of_fit_ref 1.034
_refine_ls_hydrogen_treatment constr
_refine_ls_matrix_type full
_refine_ls_number_parameters 556
_refine_ls_number_reflns 9777
_refine_ls_number_restraints 345
_refine_ls_restrained_S_all 1.020
_refine_ls_R_factor_all 0.1145
_refine_ls_R_factor_gt 0.0631
_refine_ls_shift/su_max 0.002
_refine_ls_shift/su_mean 0.000
_refine_ls_structure_factor_coef Fsqd
_refine_ls_weighting_details 'calc w=1/[\s^2^(Fo^2^)+(0.0600P)^2^]'
_refine_ls_weighting_scheme calc
_refine_ls_wR_factor_gt 0.1354
_refine_ls_wR_factor_ref 0.1467
_reflns_number_gt 5436
_reflns_number_total 9777
_reflns_threshold_expression >2sigma(I)
_cod_data_source_file ic902567m_si_002_4.cif
_cod_data_source_block sg2006
_cod_depositor_comments
;
The following automatic conversions were performed:

'_symmetry_cell_setting' value 'Triclinic' changed to 'triclinic'
according to the built-in table from CIF Core dictionary named
'cif_core.dic' version 2.4.1 from 2010-06-29.

Automatic conversion script
Id: cif_fix_values 1646 2011-03-28 12:23:43Z adriana 
;
_cod_database_code 4315310

loop_
_symmetry_equiv_pos_as_xyz
'x, y, z'
'-x, -y, -z'

loop_
_atom_site_label
_atom_site_type_symbol
_atom_site_fract_x
_atom_site_fract_y
_atom_site_fract_z
_atom_site_U_iso_or_equiv
_atom_site_adp_type
_atom_site_occupancy
_atom_site_symmetry_multiplicity
_atom_site_calc_flag
_atom_site_refinement_flags
_atom_site_disorder_assembly
_atom_site_disorder_group
U1 U 0.25174(5) 0.57984(5) 0.18041(5) 0.0288(2) Uani 1 1 d U . .
U2 U 0.07874(5) 0.75793(5) 0.34808(5) 0.0273(2) Uani 1 1 d U . .
U3 U 0.31894(5) 0.81150(5) 0.22889(5) 0.0296(2) Uani 1 1 d U . .
Cl1 Cl 0.0891(3) 0.5986(3) 0.2821(3) 0.0379(12) Uani 1 1 d U . .
Cl2 Cl 0.3946(3) 0.6519(3) 0.1436(3) 0.0401(12) Uani 1 1 d U . .
Cl3 Cl 0.1623(3) 0.8910(3) 0.3361(3) 0.0374(12) Uani 1 1 d U . .
Cl4 Cl 0.2814(3) 0.6477(3) 0.3425(3) 0.0327(10) Uani 1 1 d U . .
Cl5 Cl 0.1480(3) 0.7816(3) 0.1651(3) 0.0320(10) Uani 1 1 d U . .
Si1 Si 0.3014(4) 0.4908(4) -0.0018(4) 0.0405(14) Uani 1 1 d U . .
Si2 Si 0.1068(4) 0.6478(4) -0.0127(4) 0.0392(14) Uani 1 1 d U . .
Si3 Si 0.2414(4) 0.9868(4) 0.0426(4) 0.0420(15) Uani 1 1 d U . .
Si4 Si 0.2796(4) 1.0543(4) 0.1937(3) 0.0347(13) Uani 1 1 d U . .
Si5 Si 0.4916(4) 0.7282(4) 0.4013(4) 0.0413(15) Uani 1 1 d U . .
Si6 Si 0.5594(4) 0.7797(4) 0.2288(4) 0.0358(14) Uani 1 1 d U . .
Si7 Si -0.0138(4) 0.8093(4) 0.5397(4) 0.0379(13) Uani 1 1 d U . .
Si8 Si 0.1380(4) 0.6137(4) 0.5603(4) 0.0361(14) Uani 1 1 d U . .
O1 O 0.3847(10) 0.4403(9) 0.2773(8) 0.050(3) Uani 1 1 d U . .
O2 O 0.2384(10) 0.4168(9) 0.2159(8) 0.047(3) Uani 1 1 d U . .
O3 O -0.0534(9) 0.8971(9) 0.2533(8) 0.045(3) Uani 1 1 d U . .
O4 O -0.0910(8) 0.7565(9) 0.3530(9) 0.042(3) Uani 1 1 d U . .
N1 N 0.2125(10) 0.5745(10) 0.0451(9) 0.031(3) Uani 1 1 d U . .
N2 N 0.2804(10) 0.9648(10) 0.1467(9) 0.032(3) Uani 1 1 d U . .
N3 N 0.4683(10) 0.7740(10) 0.2945(9) 0.033(3) Uani 1 1 d U . .
N4 N 0.0663(9) 0.7169(9) 0.4932(9) 0.029(2) Uani 1 1 d U . .
C1 C 0.4154(13) 0.4394(12) 0.0642(13) 0.047(5) Uani 1 1 d U . .
H1A H 0.4661 0.3971 0.0346 0.071 Uiso 1 1 calc R . .
H1B H 0.4064 0.4043 0.1186 0.071 Uiso 1 1 calc R . .
H1C H 0.4329 0.4900 0.0735 0.071 Uiso 1 1 calc R . .
C2 C 0.3340(14) 0.5419(14) -0.1096(12) 0.055(5) Uani 1 1 d U . .
H2A H 0.3470 0.4970 -0.1472 0.082 Uiso 1 1 calc R . .
H2B H 0.3906 0.5546 -0.1035 0.082 Uiso 1 1 calc R . .
H2C H 0.2811 0.6004 -0.1336 0.082 Uiso 1 1 calc R . .
C3 C 0.2722(15) 0.3866(13) -0.0105(13) 0.051(5) Uani 1 1 d U . .
H3A H 0.2907 0.3695 -0.0657 0.077 Uiso 1 1 calc R . .
H3B H 0.2038 0.4035 -0.0045 0.077 Uiso 1 1 calc R . .
H3C H 0.3071 0.3333 0.0342 0.077 Uiso 1 1 calc R . .
C4 C 0.0643(15) 0.5908(16) -0.0862(13) 0.063(6) Uani 1 1 d U . .
H4A H 0.1132 0.5682 -0.1270 0.094 Uiso 1 1 calc R . .
H4B H 0.0057 0.6369 -0.1164 0.094 Uiso 1 1 calc R . .
H4C H 0.0521 0.5379 -0.0532 0.094 Uiso 1 1 calc R . .
C5 C 0.0033(12) 0.6865(14) 0.0587(12) 0.043(5) Uani 1 1 d U . .
H5A H 0.0176 0.7175 0.0999 0.065 Uiso 1 1 calc R . .
H5B H -0.0079 0.6317 0.0885 0.065 Uiso 1 1 calc R . .
H5C H -0.0537 0.7304 0.0248 0.065 Uiso 1 1 calc R . .
C6 C 0.1180(14) 0.7463(16) -0.0827(14) 0.076(7) Uani 1 1 d U . .
H6A H 0.1369 0.7826 -0.0499 0.114 Uiso 1 1 calc R . .
H6B H 0.0568 0.7863 -0.1122 0.114 Uiso 1 1 calc R . .
H6C H 0.1662 0.7237 -0.1240 0.114 Uiso 1 1 calc R . .
C7 C 0.1072(14) 1.0335(15) 0.0306(14) 0.061(6) Uani 1 1 d U . .
H7A H 0.0788 1.0943 0.0481 0.091 Uiso 1 1 calc R . .
H7B H 0.0843 0.9892 0.0661 0.091 Uiso 1 1 calc R . .
H7C H 0.0890 1.0409 -0.0285 0.091 Uiso 1 1 calc R . .
C8 C 0.2876(14) 0.8699(17) -0.0013(14) 0.072(7) Uani 1 1 d U . .
H8A H 0.2680 0.8239 0.0355 0.108 Uiso 1 1 calc R . .
H8B H 0.3571 0.8449 -0.0029 0.108 Uiso 1 1 calc R . .
H8C H 0.2607 0.8825 -0.0585 0.108 Uiso 1 1 calc R . .
C9 C 0.2830(19) 1.072(2) -0.0314(14) 0.103(10) Uani 1 1 d U . .
H9A H 0.2585 1.1326 -0.0132 0.155 Uiso 1 1 calc R . .
H9B H 0.2594 1.0808 -0.0890 0.155 Uiso 1 1 calc R . .
H9C H 0.3526 1.0467 -0.0299 0.155 Uiso 1 1 calc R . .
C10 C 0.3211(14) 1.0109(13) 0.3082(11) 0.041(5) Uani 1 1 d U . .
H10A H 0.2821 0.9793 0.3383 0.062 Uiso 1 1 calc R . .
H10B H 0.3150 1.0641 0.3337 0.062 Uiso 1 1 calc R . .
H10C H 0.3877 0.9667 0.3119 0.062 Uiso 1 1 calc R . .
C11 C 0.3581(16) 1.1171(13) 0.1445(12) 0.053(6) Uani 1 1 d U . .
H11A H 0.3403 1.1421 0.0845 0.080 Uiso 1 1 calc R . .
H11B H 0.4247 1.0728 0.1504 0.080 Uiso 1 1 calc R . .
H11C H 0.3498 1.1687 0.1733 0.080 Uiso 1 1 calc R . .
C12 C 0.1547(14) 1.1477(13) 0.1926(13) 0.055(6) Uani 1 1 d U . .
H12A H 0.1120 1.1185 0.2190 0.082 Uiso 1 1 calc R . .
H12B H 0.1327 1.1782 0.1342 0.082 Uiso 1 1 calc R . .
H12C H 0.1550 1.1945 0.2242 0.082 Uiso 1 1 calc R . .
C13 C 0.3818(13) 0.7699(12) 0.4647(12) 0.042(5) Uani 1 1 d U . .
H13A H 0.3343 0.7501 0.4460 0.063 Uiso 1 1 calc R . .
H13B H 0.3559 0.8384 0.4565 0.063 Uiso 1 1 calc R . .
H13C H 0.3982 0.7428 0.5247 0.063 Uiso 1 1 calc R . .
C14 C 0.5732(16) 0.7710(16) 0.4474(12) 0.062(7) Uani 1 1 d U . .
H14A H 0.6340 0.7514 0.4193 0.093 Uiso 1 1 calc R . .
H14B H 0.5839 0.7443 0.5080 0.093 Uiso 1 1 calc R . .
H14C H 0.5441 0.8395 0.4391 0.093 Uiso 1 1 calc R . .
C15 C 0.5393(15) 0.5970(13) 0.4309(13) 0.053(5) Uani 1 1 d U . .
H15A H 0.4961 0.5744 0.4083 0.080 Uiso 1 1 calc R . .
H15B H 0.5446 0.5778 0.4925 0.080 Uiso 1 1 calc R . .
H15C H 0.6021 0.5702 0.4072 0.080 Uiso 1 1 calc R . .
C16 C 0.5205(12) 0.8056(13) 0.1147(11) 0.039(5) Uani 1 1 d U . .
H16A H 0.5030 0.7557 0.1034 0.059 Uiso 1 1 calc R . .
H16B H 0.5728 0.8090 0.0788 0.059 Uiso 1 1 calc R . .
H16C H 0.4656 0.8657 0.1024 0.059 Uiso 1 1 calc R . .
C17 C 0.5892(13) 0.8816(13) 0.2421(13) 0.044(5) Uani 1 1 d U . .
H17A H 0.5315 0.9394 0.2332 0.066 Uiso 1 1 calc R . .
H17B H 0.6360 0.8883 0.2008 0.066 Uiso 1 1 calc R . .
H17C H 0.6157 0.8699 0.2993 0.066 Uiso 1 1 calc R . .
C18 C 0.6734(12) 0.6672(13) 0.2467(12) 0.047(5) Uani 1 1 d U . .
H18A H 0.6589 0.6141 0.2393 0.070 Uiso 1 1 calc R . .
H18B H 0.6992 0.6555 0.3041 0.070 Uiso 1 1 calc R . .
H18C H 0.7204 0.6746 0.2059 0.070 Uiso 1 1 calc R . .
C19 C -0.0557(13) 0.9213(12) 0.4596(12) 0.046(5) Uani 1 1 d U . .
H19A H -0.0963 0.9731 0.4866 0.069 Uiso 1 1 calc R . .
H19B H -0.0920 0.9159 0.4140 0.069 Uiso 1 1 calc R . .
H19C H -0.0008 0.9335 0.4363 0.069 Uiso 1 1 calc R . .
C20 C 0.0405(14) 0.8308(15) 0.6286(11) 0.048(5) Uani 1 1 d U . .
H20A H -0.0053 0.8450 0.6734 0.073 Uiso 1 1 calc R . .
H20B H 0.0587 0.8840 0.6090 0.073 Uiso 1 1 calc R . .
H20C H 0.0971 0.7748 0.6507 0.073 Uiso 1 1 calc R . .
C21 C -0.1247(13) 0.7910(14) 0.5758(13) 0.047(5) Uani 1 1 d U . .
H21A H -0.1414 0.8089 0.6309 0.070 Uiso 1 1 calc R . .
H21B H -0.1135 0.7248 0.5805 0.070 Uiso 1 1 calc R . .
H21C H -0.1770 0.8298 0.5347 0.070 Uiso 1 1 calc R . .
C22 C 0.1807(14) 0.5130(12) 0.5022(12) 0.045(5) Uani 1 1 d U . .
H22A H 0.2151 0.5277 0.4526 0.067 Uiso 1 1 calc R . .
H22B H 0.1261 0.5029 0.4842 0.067 Uiso 1 1 calc R . .
H22C H 0.2232 0.4561 0.5397 0.067 Uiso 1 1 calc R . .
C23 C 0.2445(15) 0.6225(14) 0.6077(17) 0.086(9) Uani 1 1 d U . .
H23A H 0.2819 0.6407 0.5622 0.129 Uiso 1 1 calc R . .
H23B H 0.2840 0.5616 0.6418 0.129 Uiso 1 1 calc R . .
H23C H 0.2224 0.6698 0.6434 0.129 Uiso 1 1 calc R . .
C24 C 0.0716(18) 0.5774(15) 0.6533(14) 0.076(7) Uani 1 1 d U . .
H24A H 0.0167 0.5696 0.6325 0.114 Uiso 1 1 calc R . .
H24B H 0.0497 0.6258 0.6879 0.114 Uiso 1 1 calc R . .
H24C H 0.1140 0.5179 0.6876 0.114 Uiso 1 1 calc R . .
C25 C -0.0538(15) 0.9883(13) 0.2193(13) 0.051(5) Uani 1 1 d U . .
H25A H -0.1125 1.0267 0.1855 0.077 Uiso 1 1 calc R . .
H25B H 0.0010 0.9818 0.1836 0.077 Uiso 1 1 calc R . .
H25C H -0.0503 1.0187 0.2656 0.077 Uiso 1 1 calc R . .
C26 C -0.1509(13) 0.9030(15) 0.2493(14) 0.051(5) Uani 1 1 d U . .
H26A H -0.1794 0.9320 0.1917 0.062 Uiso 1 1 calc R . .
H26B H -0.1907 0.9408 0.2895 0.062 Uiso 1 1 calc R . .
C27 C -0.1432(14) 0.8015(16) 0.2731(14) 0.058(5) Uani 1 1 d U . .
H27A H -0.2076 0.8010 0.2776 0.069 Uiso 1 1 calc R . .
H27B H -0.1101 0.7667 0.2286 0.069 Uiso 1 1 calc R . .
C28 C -0.1091(14) 0.6752(14) 0.3926(14) 0.055(6) Uani 1 1 d U . .
H28A H -0.1773 0.6899 0.3886 0.082 Uiso 1 1 calc R . .
H28B H -0.0881 0.6576 0.4522 0.082 Uiso 1 1 calc R . .
H28C H -0.0742 0.6230 0.3640 0.082 Uiso 1 1 calc R . .
C29 C 0.4776(15) 0.4381(15) 0.2983(13) 0.057(6) Uani 1 1 d U . .
H29A H 0.5142 0.3784 0.3357 0.086 Uiso 1 1 calc R . .
H29B H 0.4688 0.4899 0.3269 0.086 Uiso 1 1 calc R . .
H29C H 0.5121 0.4445 0.2464 0.086 Uiso 1 1 calc R . .
C30 C 0.3819(17) 0.3512(15) 0.2985(16) 0.068(6) Uani 1 1 d U . .
H30A H 0.4119 0.3199 0.3553 0.082 Uiso 1 1 calc R . .
H30B H 0.4184 0.3125 0.2576 0.082 Uiso 1 1 calc R . .
C31 C 0.2825(17) 0.3588(15) 0.2980(15) 0.070(6) Uani 1 1 d U . .
H31A H 0.2810 0.2958 0.3047 0.084 Uiso 1 1 calc R . .
H31B H 0.2479 0.3886 0.3447 0.084 Uiso 1 1 calc R . .
C32 C 0.1548(15) 0.4060(14) 0.1941(14) 0.056(6) Uani 1 1 d U . .
H32A H 0.1637 0.3402 0.2116 0.084 Uiso 1 1 calc R . .
H32B H 0.1427 0.4253 0.1328 0.084 Uiso 1 1 calc R . .
H32C H 0.1006 0.4452 0.2228 0.084 Uiso 1 1 calc R . .
C33 C -0.4251(10) 1.1030(10) 0.2833(11) 0.068(6) Uani 1 1 d GU . .
H33A H -0.4692 1.0740 0.2875 0.081 Uiso 1 1 calc R . .
C34 C -0.4211(10) 1.1631(11) 0.2081(9) 0.070(6) Uani 1 1 d GU . .
H34A H -0.4626 1.1749 0.1615 0.085 Uiso 1 1 calc R . .
C35 C -0.3559(11) 1.2059(10) 0.2018(8) 0.067(6) Uani 1 1 d GU . .
H35A H -0.3532 1.2466 0.1510 0.081 Uiso 1 1 calc R . .
C36 C -0.2945(9) 1.1886(10) 0.2707(11) 0.074(6) Uani 1 1 d GU . .
H36A H -0.2504 1.2175 0.2664 0.089 Uiso 1 1 calc R . .
C37 C -0.2985(10) 1.1284(10) 0.3459(9) 0.071(6) Uani 1 1 d GU . .
H37A H -0.2570 1.1166 0.3925 0.085 Uiso 1 1 calc R . .
C38 C -0.3638(12) 1.0856(9) 0.3522(8) 0.063(5) Uani 1 1 d GU . .
C39 C -0.368(2) 1.0188(18) 0.4340(16) 0.103(9) Uani 1 1 d U . .
H39D H -0.4177 0.9959 0.4275 0.154 Uiso 1 1 calc R . .
H39A H -0.3828 1.0524 0.4811 0.154 Uiso 1 1 calc R . .
H39B H -0.3066 0.9655 0.4455 0.154 Uiso 1 1 calc R . .

loop_
_atom_site_aniso_label
_atom_site_aniso_U_11
_atom_site_aniso_U_22
_atom_site_aniso_U_33
_atom_site_aniso_U_23
_atom_site_aniso_U_13
_atom_site_aniso_U_12
U1 0.0290(4) 0.0258(4) 0.0323(5) -0.0068(4) 0.0049(4) -0.0116(4)
U2 0.0232(4) 0.0279(4) 0.0327(5) -0.0078(4) 0.0043(3) -0.0115(3)
U3 0.0229(4) 0.0267(4) 0.0403(5) -0.0051(4) 0.0029(4) -0.0120(3)
Cl1 0.039(3) 0.041(3) 0.047(3) -0.020(2) 0.012(2) -0.025(2)
Cl2 0.029(3) 0.042(3) 0.050(3) -0.013(2) 0.011(2) -0.014(2)
Cl3 0.037(3) 0.031(3) 0.051(3) -0.013(2) 0.013(2) -0.019(2)
Cl4 0.025(2) 0.033(2) 0.038(3) -0.006(2) 0.002(2) -0.011(2)
Cl5 0.030(2) 0.030(2) 0.033(3) -0.004(2) -0.001(2) -0.010(2)
Si1 0.036(3) 0.046(4) 0.039(3) -0.019(3) 0.010(3) -0.012(3)
Si2 0.034(3) 0.038(3) 0.040(4) -0.002(3) 0.000(3) -0.011(3)
Si3 0.052(4) 0.055(4) 0.028(3) 0.001(3) -0.001(3) -0.035(3)
Si4 0.037(3) 0.032(3) 0.034(3) 0.001(3) -0.002(3) -0.016(3)
Si5 0.044(4) 0.046(4) 0.036(3) 0.002(3) -0.009(3) -0.024(3)
Si6 0.032(3) 0.041(3) 0.037(3) -0.007(3) 0.003(3) -0.018(3)
Si7 0.046(4) 0.034(3) 0.035(3) -0.006(3) 0.009(3) -0.018(3)
Si8 0.040(3) 0.029(3) 0.040(3) -0.001(3) -0.001(3) -0.017(3)
O1 0.056(6) 0.035(5) 0.040(7) 0.000(5) -0.006(6) -0.002(5)
O2 0.068(8) 0.035(6) 0.047(7) -0.008(5) 0.022(6) -0.029(6)
O3 0.030(5) 0.044(6) 0.048(6) -0.004(5) -0.003(5) -0.004(5)
O4 0.030(5) 0.053(7) 0.057(7) -0.023(6) 0.009(5) -0.026(5)
N1 0.027(6) 0.027(6) 0.037(5) -0.003(4) 0.002(4) -0.009(5)
N2 0.035(8) 0.031(5) 0.025(6) 0.002(5) 0.006(5) -0.013(6)
N3 0.026(5) 0.038(8) 0.033(6) -0.009(6) -0.002(5) -0.008(6)
N4 0.022(6) 0.027(6) 0.038(5) 0.000(4) 0.002(4) -0.012(5)
C1 0.048(9) 0.017(10) 0.058(12) -0.012(8) -0.007(8) 0.009(7)
C2 0.042(13) 0.048(13) 0.045(8) 0.001(8) 0.017(8) 0.006(10)
C3 0.074(15) 0.038(10) 0.039(13) -0.014(9) 0.006(11) -0.017(10)
C4 0.055(14) 0.083(16) 0.030(13) -0.023(11) -0.009(10) 0.000(12)
C5 0.029(8) 0.060(14) 0.034(11) -0.013(10) 0.000(7) -0.007(9)
C6 0.033(13) 0.089(15) 0.065(17) 0.052(11) -0.013(11) -0.011(12)
C7 0.057(8) 0.066(15) 0.055(16) 0.010(12) -0.014(10) -0.028(10)
C8 0.047(12) 0.150(15) 0.070(16) -0.073(15) 0.046(13) -0.073(12)
C9 0.14(2) 0.18(2) 0.039(13) 0.036(15) -0.020(16) -0.13(2)
C10 0.057(13) 0.029(11) 0.035(8) 0.007(8) -0.007(9) -0.020(10)
C11 0.099(14) 0.043(13) 0.033(11) -0.001(10) 0.004(12) -0.048(12)
C12 0.065(10) 0.031(11) 0.047(14) -0.006(10) -0.015(10) 0.003(8)
C13 0.052(10) 0.030(10) 0.039(10) 0.008(9) 0.001(8) -0.017(9)
C14 0.081(15) 0.087(16) 0.032(12) 0.023(12) -0.025(11) -0.061(15)
C15 0.058(14) 0.051(8) 0.045(13) -0.002(8) 0.006(11) -0.018(9)
C16 0.024(11) 0.056(13) 0.036(7) -0.023(9) 0.007(7) -0.009(9)
C17 0.024(11) 0.053(10) 0.063(15) -0.036(11) 0.021(10) -0.014(8)
C18 0.029(9) 0.057(10) 0.048(14) -0.019(10) 0.005(9) -0.007(7)
C19 0.035(12) 0.032(8) 0.050(11) -0.005(6) 0.014(9) 0.007(8)
C20 0.048(13) 0.073(15) 0.027(9) -0.003(8) 0.020(8) -0.032(12)
C21 0.045(10) 0.050(12) 0.054(13) -0.031(11) 0.024(9) -0.019(10)
C22 0.064(15) 0.030(8) 0.037(12) -0.002(8) 0.013(10) -0.019(9)
C23 0.067(14) 0.022(12) 0.16(3) 0.009(13) -0.077(14) -0.014(11)
C24 0.12(2) 0.048(14) 0.059(14) -0.009(9) 0.046(13) -0.042(15)
C25 0.055(14) 0.048(10) 0.046(14) 0.001(9) -0.012(11) -0.017(10)
C26 0.032(8) 0.075(10) 0.045(12) -0.013(9) -0.007(9) -0.018(9)
C27 0.026(9) 0.082(12) 0.064(12) -0.014(10) -0.001(9) -0.020(10)
C28 0.036(12) 0.052(12) 0.088(16) -0.020(10) 0.018(12) -0.028(11)
C29 0.060(11) 0.060(14) 0.035(13) -0.009(11) -0.008(10) -0.005(10)
C30 0.087(12) 0.035(8) 0.064(14) 0.010(10) -0.001(11) -0.013(9)
C31 0.096(13) 0.030(10) 0.072(13) 0.004(9) 0.012(11) -0.020(11)
C32 0.078(14) 0.039(12) 0.077(16) -0.034(11) 0.033(11) -0.043(11)
C33 0.066(14) 0.058(14) 0.092(14) -0.025(11) 0.007(11) -0.032(12)
C34 0.083(15) 0.067(15) 0.081(13) -0.032(10) -0.006(12) -0.041(12)
C35 0.029(12) 0.068(14) 0.091(14) -0.007(12) 0.025(10) -0.011(10)
C36 0.051(13) 0.111(17) 0.097(16) -0.064(12) 0.036(11) -0.052(13)
C37 0.072(14) 0.040(13) 0.104(14) -0.042(10) -0.017(12) -0.009(10)
C38 0.079(15) 0.031(11) 0.076(12) -0.033(9) 0.014(10) -0.010(10)
C39 0.15(3) 0.076(19) 0.080(15) -0.019(13) 0.003(17) -0.041(18)

loop_
_atom_type_symbol
_atom_type_description
_atom_type_scat_dispersion_real
_atom_type_scat_dispersion_imag
_atom_type_scat_source
C C 0.0033 0.0016 'International Tables Vol C Tables 4.2.6.8 and 6.1.1.4'
H H 0.0000 0.0000 'International Tables Vol C Tables 4.2.6.8 and 6.1.1.4'
N N 0.0061 0.0033 'International Tables Vol C Tables 4.2.6.8 and 6.1.1.4'
Si Si 0.0817 0.0704 'International Tables Vol C Tables 4.2.6.8 and 6.1.1.4'
Cl Cl 0.1484 0.1585 'International Tables Vol C Tables 4.2.6.8 and 6.1.1.4'
U U -9.6767 9.6646 'International Tables Vol C Tables 4.2.6.8 and 6.1.1.4'
O O 0.0106 0.0060 'International Tables Vol C Tables 4.2.6.8 and 6.1.1.4'

loop_
_geom_angle_atom_site_label_1
_geom_angle_atom_site_label_2
_geom_angle_atom_site_label_3
_geom_angle
_geom_angle_site_symmetry_1
_geom_angle_site_symmetry_3
_geom_angle_publ_flag
N1 U1 O2 82.3(5) . . ?
N1 U1 O1 123.3(4) . . ?
O2 U1 O1 61.5(4) . . ?
N1 U1 Cl2 100.0(4) . . ?
O2 U1 Cl2 138.6(3) . . ?
O1 U1 Cl2 84.3(3) . . ?
N1 U1 Cl1 107.9(4) . . ?
O2 U1 Cl1 72.0(3) . . ?
O1 U1 Cl1 100.7(3) . . ?
Cl2 U1 Cl1 141.87(13) . . ?
N1 U1 Cl5 95.8(3) . . ?
O2 U1 Cl5 144.9(3) . . ?
O1 U1 Cl5 139.0(3) . . ?
Cl2 U1 Cl5 76.39(13) . . ?
Cl1 U1 Cl5 75.52(13) . . ?
N1 U1 Cl4 163.9(3) . . ?
O2 U1 Cl4 112.5(3) . . ?
O1 U1 Cl4 71.5(3) . . ?
Cl2 U1 Cl4 73.57(13) . . ?
Cl1 U1 Cl4 72.45(12) . . ?
Cl5 U1 Cl4 68.51(12) . . ?
N1 U1 Si1 27.6(4) . . ?
O2 U1 Si1 73.8(3) . . ?
O1 U1 Si1 97.2(3) . . ?
Cl2 U1 Si1 89.30(14) . . ?
Cl1 U1 Si1 126.78(13) . . ?
Cl5 U1 Si1 118.00(14) . . ?
Cl4 U1 Si1 160.06(13) . . ?
N4 U2 O3 122.9(4) . . ?
N4 U2 O4 79.9(4) . . ?
O3 U2 O4 63.0(4) . . ?
N4 U2 Cl3 102.4(3) . . ?
O3 U2 Cl3 82.3(3) . . ?
O4 U2 Cl3 138.1(3) . . ?
N4 U2 Cl1 105.1(3) . . ?
O3 U2 Cl1 103.2(3) . . ?
O4 U2 Cl1 72.5(3) . . ?
Cl3 U2 Cl1 142.37(14) . . ?
N4 U2 Cl4 96.7(3) . . ?
O3 U2 Cl4 138.1(3) . . ?
O4 U2 Cl4 146.0(3) . . ?
Cl3 U2 Cl4 75.82(13) . . ?
Cl1 U2 Cl4 75.90(13) . . ?
N4 U2 Cl5 165.8(3) . . ?
O3 U2 Cl5 70.8(3) . . ?
O4 U2 Cl5 111.9(3) . . ?
Cl3 U2 Cl5 74.35(13) . . ?
Cl1 U2 Cl5 72.66(13) . . ?
Cl4 U2 Cl5 69.09(12) . . ?
N4 U2 Si7 27.9(4) . . ?
O3 U2 Si7 96.8(3) . . ?
O4 U2 Si7 72.5(3) . . ?
Cl3 U2 Si7 90.18(13) . . ?
Cl1 U2 Si7 125.20(13) . . ?
Cl4 U2 Si7 118.23(14) . . ?
Cl5 U2 Si7 161.10(12) . . ?
N3 U3 N2 104.1(5) . . ?
N3 U3 Cl3 112.0(4) . . ?
N2 U3 Cl3 88.6(4) . . ?
N3 U3 Cl2 92.7(4) . . ?
N2 U3 Cl2 118.4(4) . . ?
Cl3 U3 Cl2 138.27(12) . . ?
N3 U3 Cl5 158.8(4) . . ?
N2 U3 Cl5 96.3(3) . . ?
Cl3 U3 Cl5 73.53(13) . . ?
Cl2 U3 Cl5 72.41(12) . . ?
N3 U3 Cl4 94.9(4) . . ?
N2 U3 Cl4 156.9(4) . . ?
Cl3 U3 Cl4 71.92(12) . . ?
Cl2 U3 Cl4 72.92(13) . . ?
Cl5 U3 Cl4 66.71(12) . . ?
U1 Cl1 U2 97.87(13) . . ?
U1 Cl2 U3 99.52(14) . . ?
U2 Cl3 U3 99.31(14) . . ?
U2 Cl4 U3 93.40(13) . . ?
U2 Cl4 U1 91.44(12) . . ?
U3 Cl4 U1 89.58(12) . . ?
U1 Cl5 U3 93.94(12) . . ?
U1 Cl5 U2 92.03(12) . . ?
U3 Cl5 U2 89.94(12) . . ?
N1 Si1 C3 113.2(8) . . ?
N1 Si1 C1 110.4(8) . . ?
C3 Si1 C1 105.3(9) . . ?
N1 Si1 C2 113.1(8) . . ?
C3 Si1 C2 109.5(9) . . ?
C1 Si1 C2 104.7(9) . . ?
N1 Si1 U1 37.9(5) . . ?
C3 Si1 U1 119.3(7) . . ?
C1 Si1 U1 72.9(6) . . ?
C2 Si1 U1 130.1(7) . . ?
N1 Si2 C6 112.4(8) . . ?
N1 Si2 C4 115.1(8) . . ?
C6 Si2 C4 103.1(11) . . ?
N1 Si2 C5 111.6(8) . . ?
C6 Si2 C5 111.6(10) . . ?
C4 Si2 C5 102.5(9) . . ?
N2 Si3 C7 112.6(9) . . ?
N2 Si3 C9 113.6(9) . . ?
C7 Si3 C9 108.0(11) . . ?
N2 Si3 C8 110.4(9) . . ?
C7 Si3 C8 104.7(9) . . ?
C9 Si3 C8 107.1(12) . . ?
N2 Si4 C10 111.9(8) . . ?
N2 Si4 C12 110.9(8) . . ?
C10 Si4 C12 106.2(9) . . ?
N2 Si4 C11 115.8(8) . . ?
C10 Si4 C11 104.8(9) . . ?
C12 Si4 C11 106.7(10) . . ?
N3 Si5 C13 112.1(8) . . ?
N3 Si5 C15 115.2(9) . . ?
C13 Si5 C15 104.7(9) . . ?
N3 Si5 C14 111.9(8) . . ?
C13 Si5 C14 102.8(10) . . ?
C15 Si5 C14 109.1(10) . . ?
N3 Si6 C16 110.9(8) . . ?
N3 Si6 C17 110.0(8) . . ?
C16 Si6 C17 105.0(9) . . ?
N3 Si6 C18 114.1(8) . . ?
C16 Si6 C18 107.6(9) . . ?
C17 Si6 C18 108.8(8) . . ?
N4 Si7 C20 113.1(8) . . ?
N4 Si7 C21 112.8(8) . . ?
C20 Si7 C21 109.1(9) . . ?
N4 Si7 C19 109.7(8) . . ?
C20 Si7 C19 106.3(9) . . ?
C21 Si7 C19 105.3(9) . . ?
N4 Si7 U2 37.9(5) . . ?
C20 Si7 U2 129.8(6) . . ?
C21 Si7 U2 119.8(6) . . ?
C19 Si7 U2 72.0(6) . . ?
N4 Si8 C22 110.2(8) . . ?
N4 Si8 C24 112.7(9) . . ?
C22 Si8 C24 105.2(9) . . ?
N4 Si8 C23 113.3(8) . . ?
C22 Si8 C23 109.2(10) . . ?
C24 Si8 C23 105.9(12) . . ?
C30 O1 C29 111.8(16) . . ?
C30 O1 U1 121.3(13) . . ?
C29 O1 U1 125.3(11) . . ?
C32 O2 C31 113.2(15) . . ?
C32 O2 U1 121.5(11) . . ?
C31 O2 U1 114.6(11) . . ?
C25 O3 C26 108.4(14) . . ?
C25 O3 U2 127.2(11) . . ?
C26 O3 U2 121.9(11) . . ?
C28 O4 C27 112.1(15) . . ?
C28 O4 U2 122.6(11) . . ?
C27 O4 U2 111.9(11) . . ?
Si1 N1 Si2 119.2(9) . . ?
Si1 N1 U1 114.5(7) . . ?
Si2 N1 U1 126.2(8) . . ?
Si4 N2 Si3 121.1(8) . . ?
Si4 N2 U3 120.1(7) . . ?
Si3 N2 U3 118.5(7) . . ?
Si5 N3 Si6 120.3(8) . . ?
Si5 N3 U3 122.2(7) . . ?
Si6 N3 U3 117.0(7) . . ?
Si8 N4 Si7 117.9(9) . . ?
Si8 N4 U2 127.2(8) . . ?
Si7 N4 U2 114.2(7) . . ?
O3 C26 C27 105.6(16) . . ?
O4 C27 C26 109.9(17) . . ?
O1 C30 C31 110.6(18) . . ?
O2 C31 C30 106.7(18) . . ?
C34 C33 C38 120.0 . . ?
C35 C34 C33 120.0 . . ?
C34 C35 C36 120.0 . . ?
C37 C36 C35 120.0 . . ?
C36 C37 C38 120.0 . . ?
C37 C38 C33 120.0 . . ?
C37 C38 C39 120.4(15) . . ?
C33 C38 C39 119.5(15) . . ?

loop_
_geom_bond_atom_site_label_1
_geom_bond_atom_site_label_2
_geom_bond_distance
_geom_bond_site_symmetry_2
_geom_bond_publ_flag
U1 N1 2.298(14) . ?
U1 O2 2.592(12) . ?
U1 O1 2.593(13) . ?
U1 Cl2 2.809(5) . ?
U1 Cl1 2.841(5) . ?
U1 Cl5 2.885(4) . ?
U1 Cl4 3.103(5) . ?
U1 Si1 3.402(6) . ?
U2 N4 2.304(14) . ?
U2 O3 2.569(12) . ?
U2 O4 2.584(11) . ?
U2 Cl3 2.812(4) . ?
U2 Cl1 2.843(4) . ?
U2 Cl4 2.879(4) . ?
U2 Cl5 3.068(5) . ?
U2 Si7 3.419(6) . ?
U3 N3 2.349(13) . ?
U3 N2 2.357(14) . ?
U3 Cl3 2.875(5) . ?
U3 Cl2 2.891(5) . ?
U3 Cl5 3.065(4) . ?
U3 Cl4 3.074(4) . ?
Si1 N1 1.731(15) . ?
Si1 C3 1.883(18) . ?
Si1 C1 1.868(18) . ?
Si1 C2 1.884(19) . ?
Si2 N1 1.734(14) . ?
Si2 C6 1.78(2) . ?
Si2 C4 1.88(2) . ?
Si2 C5 1.870(18) . ?
Si3 N2 1.717(15) . ?
Si3 C7 1.88(2) . ?
Si3 C9 1.89(2) . ?
Si3 C8 1.95(2) . ?
Si4 N2 1.713(15) . ?
Si4 C10 1.869(18) . ?
Si4 C12 1.880(19) . ?
Si4 C11 1.882(18) . ?
Si5 N3 1.712(15) . ?
Si5 C13 1.864(19) . ?
Si5 C15 1.856(19) . ?
Si5 C14 1.861(18) . ?
Si6 N3 1.717(15) . ?
Si6 C16 1.861(18) . ?
Si6 C17 1.876(17) . ?
Si6 C18 1.902(18) . ?
Si7 N4 1.753(15) . ?
Si7 C20 1.827(19) . ?
Si7 C21 1.864(18) . ?
Si7 C19 1.854(18) . ?
Si8 N4 1.727(14) . ?
Si8 C22 1.867(18) . ?
Si8 C24 1.88(2) . ?
Si8 C23 1.881(19) . ?
O1 C30 1.39(2) . ?
O1 C29 1.45(2) . ?
O2 C32 1.41(2) . ?
O2 C31 1.46(2) . ?
O3 C25 1.42(2) . ?
O3 C26 1.45(2) . ?
O4 C28 1.43(2) . ?
O4 C27 1.43(2) . ?
C26 C27 1.52(3) . ?
C30 C31 1.47(3) . ?
C33 C34 1.3900 . ?
C33 C38 1.3900 . ?
C34 C35 1.3900 . ?
C35 C36 1.3900 . ?
C36 C37 1.3900 . ?
C37 C38 1.3900 . ?
C38 C39 1.52(3) . ?
